data_4126567
loop_
_publ_author_name
'L\'egar\'e Lavergne, Julien'
'Jayaraman, Arumugam'
'Misal-Castro, Luis C'
'Rochette, Etienne'
'Fontaine, Fr\'ed\'eric-Georges'

_publ_section_title
;
 Metal-Free Borylation of Heteroarenes using Ambiphilic Aminoboranes: On
 the Importance of Sterics in Frustrated Lewis Pair C-H Bond Activation.
;
_journal_name_full 'Journal of the American Chemical Society'
_journal_paper_doi 10.1021/jacs.7b08143
_journal_year 2017
_chemical_formula_moiety 'C8 H11 B F3 N'
_chemical_formula_sum 'C8 H11 B F3 N'
_chemical_formula_weight 188.99
_space_group_crystal_system monoclinic
_space_group_IT_number 14
_space_group_name_Hall '-P 2ybc'
_space_group_name_H-M_alt 'P 1 21/c 1'
_symmetry_space_group_name_Hall '-P 2ybc'
_symmetry_space_group_name_H-M 'P 1 21/c 1'
_atom_sites_solution_hydrogens geom
_audit_creation_date 2017-02-27
_audit_creation_method
;
Olex2 1.2
(compiled 2017.02.23 svn.r3390 for OlexSys, GUI svn.r5320)
;
_cell_angle_alpha 90
_cell_angle_beta 99.184(2)
_cell_angle_gamma 90
_cell_formula_units_Z 4
_cell_length_a 7.8345(9)
_cell_length_b 11.0250(12)
_cell_length_c 10.4161(12)
_cell_measurement_reflns_used 4520
_cell_measurement_temperature 150(2)
_cell_measurement_theta_max 32.2790
_cell_measurement_theta_min 2.6336
_cell_volume 888.16(17)
_computing_cell_refinement 'SAINT v8.34A (Bruker, 2013)'
_computing_data_collection 'SMART APEX II (Bruker, 2014)'
_computing_data_reduction 'SAINT v8.34A'
_computing_molecular_graphics 'Olex2 (Dolomanov et al., 2009)'
_computing_publication_material 'Olex2 (Dolomanov et al., 2009)'
_computing_structure_refinement 'XL (Sheldrick, 2008)'
_diffrn_ambient_temperature 150(1)
_diffrn_measured_fraction_theta_full 1.000
_diffrn_measured_fraction_theta_max 0.948
_diffrn_measurement_device_type 'bruker SMART CCD'
_diffrn_measurement_method \w
_diffrn_radiation_type MoK\a
_diffrn_radiation_wavelength 0.71073
_diffrn_reflns_av_R_equivalents 0.0352
_diffrn_reflns_av_unetI/netI 0.0303
_diffrn_reflns_Laue_measured_fraction_full 1.000
_diffrn_reflns_Laue_measured_fraction_max 0.948
_diffrn_reflns_limit_h_max 11
_diffrn_reflns_limit_h_min -11
_diffrn_reflns_limit_k_max 16
_diffrn_reflns_limit_k_min -16
_diffrn_reflns_limit_l_max 15
_diffrn_reflns_limit_l_min -15
_diffrn_reflns_number 12353
_diffrn_reflns_point_group_measured_fraction_full 1.000
_diffrn_reflns_point_group_measured_fraction_max 0.948
_diffrn_reflns_theta_full 25.242
_diffrn_reflns_theta_max 33.192
_diffrn_reflns_theta_min 2.634
_diffrn_source 'Sealed X-ray tube'
_exptl_absorpt_coefficient_mu 0.126
_exptl_absorpt_correction_T_max 0.7466
_exptl_absorpt_correction_T_min 0.6935
_exptl_absorpt_correction_type multi-scan
_exptl_absorpt_process_details
;
SADABS-2014/5 (Bruker,2014/5) was used for absorption correction.
wR2(int) was 0.0558 before and 0.0477 after correction.
The Ratio of minimum to maximum transmission is 0.9289.
The \l/2 correction factor is 0.00150.
;
_exptl_crystal_colour colorless
_exptl_crystal_density_diffrn 1.413
_exptl_crystal_description block
_exptl_crystal_F_000 392
_exptl_crystal_size_max 0.5
_exptl_crystal_size_mid 0.3
_exptl_crystal_size_min 0.3
_refine_diff_density_max 0.384
_refine_diff_density_min -0.278
_refine_diff_density_rms 0.050
_refine_ls_extinction_method none
_refine_ls_goodness_of_fit_ref 1.062
_refine_ls_hydrogen_treatment constr
_refine_ls_matrix_type full
_refine_ls_number_parameters 120
_refine_ls_number_reflns 3219
_refine_ls_number_restraints 0
_refine_ls_restrained_S_all 1.062
_refine_ls_R_factor_all 0.0464
_refine_ls_R_factor_gt 0.0380
_refine_ls_shift/su_max 0.001
_refine_ls_shift/su_mean 0.000
_refine_ls_structure_factor_coef Fsqd
_refine_ls_weighting_details 'w=1/[\s^2^(Fo^2^)+(0.0542P)^2^+0.1534P] where P=(Fo^2^+2Fc^2^)/3'
_refine_ls_weighting_scheme calc
_refine_ls_wR_factor_gt 0.1024
_refine_ls_wR_factor_ref 0.1083
_reflns_Friedel_coverage 0.000
_reflns_number_gt 2679
_reflns_number_total 3219
_reflns_threshold_expression 'I > 2\s(I)'
_cod_data_source_file ja7b08143_si_002.cif
_cod_data_source_block er20170227_0m_a
_cod_database_code 4126567
_shelx_shelxl_version_number 2014/7
_shelx_space_group_comment
;
The symmetry employed for this shelxl refinement is uniquely defined
by the following loop, which should always be used as a source of
symmetry information in preference to the above space-group names.
They are only intended as comments.
;
_shelx_estimated_absorpt_t_max 0.7466
_shelx_estimated_absorpt_t_min 0.6935
_olex2_refinement_description
;
1. Fixed Uiso
 At 1.2 times of:
  All C(H) groups, All N(H) groups
 At 1.5 times of:
  All C(H,H,H) groups
2.a Ternary CH refined with riding coordinates:
 N1(H1)
2.b Aromatic/amide H refined with riding coordinates:
 C2(H2), C3(H3), C4(H4), C5(H5)
2.c Idealised Me refined as rotating group:
 C7(H7A,H7B,H7C), C8(H8A,H8B,H8C)
;
_olex2_submission_special_instructions 'No special instructions were received'

loop_
_space_group_symop_operation_xyz
'x, y, z'
'-x, y+1/2, -z+1/2'
'-x, -y, -z'
'x, -y-1/2, z-1/2'

loop_
_atom_site_label
_atom_site_type_symbol
_atom_site_fract_x
_atom_site_fract_y
_atom_site_fract_z
_atom_site_U_iso_or_equiv
_atom_site_adp_type
_atom_site_occupancy
_atom_site_site_symmetry_order
_atom_site_calc_flag
_atom_site_refinement_flags_posn
F1 F 0.00895(7) 0.41284(6) 0.70058(7) 0.03045(15) Uani 1 1 d .
F2 F 0.13122(8) 0.56762(6) 0.83010(6) 0.02905(15) Uani 1 1 d .
F3 F 0.10451(7) 0.58085(5) 0.60824(6) 0.02682(14) Uani 1 1 d .
N1 N 0.22509(9) 0.33970(6) 0.50730(7) 0.01613(14) Uani 1 1 d .
H1 H 0.1297 0.3980 0.5157 0.019 Uiso 1 1 calc R
C1 C 0.32646(10) 0.43728(7) 0.71986(8) 0.01487(15) Uani 1 1 d .
C2 C 0.46174(11) 0.45368(8) 0.82423(8) 0.01837(16) Uani 1 1 d .
H2 H 0.4452 0.5079 0.8921 0.022 Uiso 1 1 calc R
C3 C 0.61947(11) 0.39341(8) 0.83206(9) 0.02128(17) Uani 1 1 d .
H3 H 0.7081 0.4067 0.9043 0.026 Uiso 1 1 calc R
C4 C 0.64656(11) 0.31375(8) 0.73373(9) 0.02198(17) Uani 1 1 d .
H4 H 0.7529 0.2712 0.7393 0.026 Uiso 1 1 calc R
C5 C 0.51720(11) 0.29676(8) 0.62735(9) 0.01960(17) Uani 1 1 d .
H5 H 0.5348 0.2437 0.5588 0.024 Uiso 1 1 calc R
C6 C 0.36144(10) 0.35872(7) 0.62268(7) 0.01480(15) Uani 1 1 d .
C7 C 0.28835(12) 0.36970(9) 0.38232(8) 0.02332(18) Uani 1 1 d .
H7A H 0.3372 0.4517 0.3877 0.035 Uiso 1 1 calc GR
H7B H 0.1916 0.3657 0.3101 0.035 Uiso 1 1 calc GR
H7C H 0.3775 0.3113 0.3676 0.035 Uiso 1 1 calc GR
C8 C 0.14808(12) 0.21470(8) 0.50361(10) 0.02465(18) Uani 1 1 d .
H8A H 0.2397 0.1542 0.5035 0.037 Uiso 1 1 calc GR
H8B H 0.0624 0.2057 0.4247 0.037 Uiso 1 1 calc GR
H8C H 0.0919 0.2027 0.5803 0.037 Uiso 1 1 calc GR
B1 B 0.13984(12) 0.50163(9) 0.71692(9) 0.01812(17) Uani 1 1 d .

loop_
_atom_site_aniso_label
_atom_site_aniso_U_11
_atom_site_aniso_U_22
_atom_site_aniso_U_33
_atom_site_aniso_U_23
_atom_site_aniso_U_13
_atom_site_aniso_U_12
F1 0.0183(3) 0.0290(3) 0.0452(4) -0.0053(3) 0.0086(2) -0.0043(2)
F2 0.0301(3) 0.0352(3) 0.0224(3) -0.0098(2) 0.0057(2) 0.0079(2)
F3 0.0254(3) 0.0300(3) 0.0238(3) 0.0066(2) 0.0001(2) 0.0088(2)
N1 0.0175(3) 0.0172(3) 0.0133(3) -0.0009(2) 0.0012(2) 0.0017(2)
C1 0.0160(3) 0.0150(3) 0.0135(3) 0.0011(2) 0.0018(3) -0.0004(3)
C2 0.0188(3) 0.0198(4) 0.0157(3) 0.0002(3) 0.0001(3) -0.0020(3)
C3 0.0168(3) 0.0236(4) 0.0215(4) 0.0043(3) -0.0030(3) -0.0027(3)
C4 0.0157(3) 0.0217(4) 0.0279(4) 0.0044(3) 0.0016(3) 0.0023(3)
C5 0.0180(3) 0.0189(4) 0.0221(4) 0.0002(3) 0.0040(3) 0.0034(3)
C6 0.0146(3) 0.0154(3) 0.0139(3) 0.0009(3) 0.0009(2) 0.0004(2)
C7 0.0278(4) 0.0285(4) 0.0143(3) 0.0025(3) 0.0054(3) 0.0035(3)
C8 0.0264(4) 0.0209(4) 0.0251(4) -0.0008(3) -0.0011(3) -0.0053(3)
B1 0.0174(4) 0.0201(4) 0.0167(4) -0.0022(3) 0.0024(3) 0.0018(3)

loop_
_atom_type_symbol
_atom_type_description
_atom_type_scat_dispersion_real
_atom_type_scat_dispersion_imag
_atom_type_scat_source
C C 0.0033 0.0016 'International Tables Vol C Tables 4.2.6.8 and 6.1.1.4'
H H 0.0000 0.0000 'International Tables Vol C Tables 4.2.6.8 and 6.1.1.4'
B B 0.0013 0.0007 'International Tables Vol C Tables 4.2.6.8 and 6.1.1.4'
N N 0.0061 0.0033 'International Tables Vol C Tables 4.2.6.8 and 6.1.1.4'
F F 0.0171 0.0103 'International Tables Vol C Tables 4.2.6.8 and 6.1.1.4'

loop_
_geom_angle_atom_site_label_1
_geom_angle_atom_site_label_2
_geom_angle_atom_site_label_3
_geom_angle
C6 N1 H1 106.8
C6 N1 C7 112.02(7)
C6 N1 C8 112.52(6)
C7 N1 H1 106.8
C7 N1 C8 111.50(7)
C8 N1 H1 106.8
C2 C1 B1 121.71(7)
C6 C1 C2 115.55(7)
C6 C1 B1 122.70(7)
C1 C2 H2 118.8
C3 C2 C1 122.46(8)
C3 C2 H2 118.8
C2 C3 H3 120.1
C4 C3 C2 119.73(8)
C4 C3 H3 120.1
C3 C4 H4 120.2
C5 C4 C3 119.65(8)
C5 C4 H4 120.2
C4 C5 H5 120.5
C4 C5 C6 119.02(8)
C6 C5 H5 120.5
C1 C6 N1 118.36(7)
C1 C6 C5 123.57(7)
C5 C6 N1 118.07(7)
N1 C7 H7A 109.5
N1 C7 H7B 109.5
N1 C7 H7C 109.5
H7A C7 H7B 109.5
H7A C7 H7C 109.5
H7B C7 H7C 109.5
N1 C8 H8A 109.5
N1 C8 H8B 109.5
N1 C8 H8C 109.5
H8A C8 H8B 109.5
H8A C8 H8C 109.5
H8B C8 H8C 109.5
F1 B1 F3 106.58(7)
F1 B1 C1 109.59(7)
F2 B1 F1 109.38(7)
F2 B1 F3 108.83(7)
F2 B1 C1 112.16(7)
F3 B1 C1 110.14(7)

loop_
_geom_bond_atom_site_label_1
_geom_bond_atom_site_label_2
_geom_bond_distance
F1 B1 1.4083(11)
F2 B1 1.3961(11)
F3 B1 1.4216(11)
N1 H1 1.0000
N1 C6 1.4899(10)
N1 C7 1.5019(11)
N1 C8 1.5024(11)
C1 C2 1.4036(11)
C1 C6 1.3923(11)
C1 B1 1.6210(12)
C2 H2 0.9500
C2 C3 1.3940(12)
C3 H3 0.9500
C3 C4 1.3910(13)
C4 H4 0.9500
C4 C5 1.3898(12)
C5 H5 0.9500
C5 C6 1.3925(11)
C7 H7A 0.9800
C7 H7B 0.9800
C7 H7C 0.9800
C8 H8A 0.9800
C8 H8B 0.9800
C8 H8C 0.9800
